data_7709750
loop_
_publ_author_name
'Jiang, Ming'
'Yang, Tongfu'
'Chu, Yong'
'Zhang, Zhenlei'
'Sun, Hongbin'
'Liang, Hong'
'Yang, Feng'

_publ_section_title
;
 Design of a novel Pt(ii) complex to reverse cisplatin-induced resistance
 in lung cancer via a multi-mechanism
;
_journal_name_full 'Dalton Transactions'
_journal_paper_doi 10.1039/D1DT03964D
_journal_year 2022
_chemical_formula_moiety 'C18 H26 N8 Pt S4'
_chemical_formula_sum 'C18 H26 N8 Pt S4'
_chemical_formula_weight 677.80
_space_group_crystal_system monoclinic
_space_group_IT_number 14
_space_group_name_Hall '-P 2yn'
_space_group_name_H-M_alt 'P 1 21/n 1'
_atom_sites_solution_hydrogens geom
_atom_sites_solution_primary dual
_audit_creation_date 2022-01-05
_audit_creation_method
;
Olex2 1.5-beta
(compiled 2021.12.09 svn.r5202d8cf for OlexSys, GUI svn.r6439)
;
_audit_update_record
;
2022-01-06 deposited with the CCDC.	2022-02-28 downloaded from the CCDC.
;
_cell_angle_alpha 90
_cell_angle_beta 91.1320(10)
_cell_angle_gamma 90
_cell_formula_units_Z 2
_cell_length_a 9.62910(10)
_cell_length_b 8.75510(10)
_cell_length_c 14.4580(2)
_cell_measurement_reflns_used 5890
_cell_measurement_temperature 294.45(10)
_cell_measurement_theta_max 75.2870
_cell_measurement_theta_min 5.4370
_cell_volume 1218.63(3)
_computing_cell_refinement 'CrysAlisPro 1.171.40.84a (Rigaku OD, 2020)'
_computing_data_collection 'CrysAlisPro 1.171.40.84a (Rigaku OD, 2020)'
_computing_data_reduction 'CrysAlisPro 1.171.40.84a (Rigaku OD, 2020)'
_computing_molecular_graphics 'Olex2 1.5-beta (Dolomanov et al., 2009)'
_computing_publication_material 'Olex2 1.5-beta (Dolomanov et al., 2009)'
_computing_structure_refinement 'SHELXL 2018/3 (Sheldrick, 2015)'
_computing_structure_solution 'SHELXT 2014/4 (Sheldrick, 2014)'
_diffrn_ambient_environment air
_diffrn_ambient_temperature 294.45(10)
_diffrn_detector 'Hybrid Pixel Array Detector'
_diffrn_detector_area_resol_mean 10.0000
_diffrn_detector_type HyPix
_diffrn_measured_fraction_theta_full 0.972
_diffrn_measured_fraction_theta_max 0.972
_diffrn_measurement_details
;
List of Runs (angles in degrees, time in seconds):

  # Type    Start    End  Width  t~exp~   \w     \q     \k     \f   Frames
#--------------------------------------------------------------------------
  1  \w    103.00 140.00   0.50    0.54    --  109.26  63.00   6.00   74
  2  \w    144.00 172.00   0.50    0.54    --  109.26  63.00   6.00   56
  3  \w     87.00 177.00   0.50    0.54    --  109.26  30.00-120.00  180
  4  \w     96.00 159.00   0.50    0.54    --  109.26  30.00 -60.00  126
  5  \w     72.00 105.00   0.50    0.54    --  109.26 -94.00 -30.00   66
  6  \w     36.00  71.00   0.50    0.54    --  109.26 -63.00-129.00   70
  7  \w     37.00  69.00   0.50    0.54    --  109.26 -77.00-180.00   64
  8  \w     49.00 108.00   0.50    0.54    --  109.26-125.00 -90.00  118
  9  \w     40.00  66.00   0.50    0.54    --  109.26 -61.00   0.00   52
 10  \w     36.00  98.00   0.50    0.54    --  109.26-125.00  90.00  124
 11  \w     39.00 106.00   0.50    0.54    --  109.26 -77.00 120.00  134
 12  \w     39.00  71.00   0.50    0.54    --  109.26 -61.00  60.00   64
 13  \w    106.00 132.00   0.50    0.54    --  109.26 125.00-120.00   52
 14  \w    150.00 175.00   0.50    0.54    --  109.26 125.00-120.00   50
 15  \w    -30.00  22.00   0.50    0.20    --   43.18 -63.00-129.00  104
 16  \w    -25.00  26.00   0.50    0.20    --  -43.18  63.00   6.00  102
 17  \w    -22.00  36.00   0.50    0.20    --  -43.18  19.00 150.00  116
 18  \w    -45.00  10.00   0.50    0.20    --  -43.18  77.00 150.00  110
 19  \w    -70.00 -45.00   0.50    0.54    --  -90.25  63.00   6.00   50
 20  \w    -50.00 -24.00   0.50    0.54    --  -90.25  45.00 120.00   52
 21  \w   -163.00 -69.00   0.50    0.54    --  -90.25 -63.00-129.00  188
 22  \w   -113.00 -26.00   0.50    0.20    --  -43.18 -63.00-129.00  174
 23  \w    -51.00 -26.00   0.50    0.54    --  -90.25  45.00-180.00   50
;
_diffrn_measurement_device 'four-circle diffractometer'
_diffrn_measurement_device_type 'XtaLAB Synergy, Dualflex, HyPix'
_diffrn_measurement_method '\w scans'
_diffrn_orient_matrix_type 'CrysAlisPro convention (1999,Acta A55,543-557)'
_diffrn_orient_matrix_UB_11 -0.0239531000
_diffrn_orient_matrix_UB_12 -0.1622825000
_diffrn_orient_matrix_UB_13 0.0376980000
_diffrn_orient_matrix_UB_21 -0.1220975000
_diffrn_orient_matrix_UB_22 -0.0214671000
_diffrn_orient_matrix_UB_23 -0.0692637000
_diffrn_orient_matrix_UB_31 0.1005637000
_diffrn_orient_matrix_UB_32 -0.0646217000
_diffrn_orient_matrix_UB_33 -0.0717052000
_diffrn_radiation_monochromator mirror
_diffrn_radiation_probe x-ray
_diffrn_radiation_type 'Cu K\a'
_diffrn_radiation_wavelength 1.54184
_diffrn_reflns_av_R_equivalents 0.0539
_diffrn_reflns_av_unetI/netI 0.0407
_diffrn_reflns_Laue_measured_fraction_full 0.972
_diffrn_reflns_Laue_measured_fraction_max 0.972
_diffrn_reflns_limit_h_max 11
_diffrn_reflns_limit_h_min -11
_diffrn_reflns_limit_k_max 10
_diffrn_reflns_limit_k_min -10
_diffrn_reflns_limit_l_max 8
_diffrn_reflns_limit_l_min -17
_diffrn_reflns_number 6679
_diffrn_reflns_point_group_measured_fraction_full 0.972
_diffrn_reflns_point_group_measured_fraction_max 0.972
_diffrn_reflns_theta_full 66.577
_diffrn_reflns_theta_max 66.577
_diffrn_reflns_theta_min 5.909
_diffrn_source 'micro-focus sealed X-ray tube'
_diffrn_source_type 'PhotonJet (Cu) X-ray Source'
_exptl_absorpt_coefficient_mu 14.163
_exptl_absorpt_correction_T_max 1.00000
_exptl_absorpt_correction_T_min 0.09844
_exptl_absorpt_correction_type multi-scan
_exptl_absorpt_process_details
;
CrysAlisPro 1.171.40.84a (Rigaku Oxford Diffraction, 2020)
Empirical absorption correction using spherical harmonics,
implemented in SCALE3 ABSPACK scaling algorithm.
;
_exptl_crystal_colour 'metallic brownish brown'
_exptl_crystal_colour_lustre metallic
_exptl_crystal_colour_modifier brownish
_exptl_crystal_colour_primary brown
_exptl_crystal_density_diffrn 1.847
_exptl_crystal_description plate
_exptl_crystal_F_000 664
_exptl_crystal_preparation 'heated 343 k'
_exptl_crystal_recrystallization_method 'heated 343 k'
_exptl_crystal_size_max 0.32
_exptl_crystal_size_mid 0.22
_exptl_crystal_size_min 0.16
_refine_diff_density_max 2.604
_refine_diff_density_min -2.189
_refine_diff_density_rms 0.177
_refine_ls_extinction_method none
_refine_ls_goodness_of_fit_ref 1.030
_refine_ls_hydrogen_treatment constr
_refine_ls_matrix_type full
_refine_ls_number_parameters 145
_refine_ls_number_reflns 2099
_refine_ls_number_restraints 0
_refine_ls_restrained_S_all 1.030
_refine_ls_R_factor_all 0.0412
_refine_ls_R_factor_gt 0.0399
_refine_ls_shift/su_max 0.000
_refine_ls_shift/su_mean 0.000
_refine_ls_structure_factor_coef Fsqd
_refine_ls_weighting_details 'w=1/[\s^2^(Fo^2^)+(0.0785P)^2^] where P=(Fo^2^+2Fc^2^)/3'
_refine_ls_weighting_scheme calc
_refine_ls_wR_factor_gt 0.0996
_refine_ls_wR_factor_ref 0.1015
_reflns_Friedel_coverage 0.000
_reflns_number_gt 1944
_reflns_number_total 2099
_reflns_threshold_expression 'I > 2\s(I)'
_cod_data_source_file d1dt03964d2.cif
_cod_data_source_block 20220104-yf-jm-l90
_cod_database_code 7709750
_shelx_shelxl_version_number 2018/3
_chemical_oxdiff_formula 'C40 H52 N12 Pt2 S8 '
_shelx_space_group_comment
;
The symmetry employed for this shelxl refinement is uniquely defined
by the following loop, which should always be used as a source of
symmetry information in preference to the above space-group names.
They are only intended as comments.
;
_shelx_estimated_absorpt_t_max 0.210
_shelx_estimated_absorpt_t_min 0.093
_olex2_refinement_description
;
1. Fixed Uiso
 At 1.2 times of:
  All C(H) groups, All N(H) groups
 At 1.5 times of:
  All C(H,H,H) groups
2.a Aromatic/amide H refined with riding coordinates:
 N006(H006), C009(H009), C00D(H00D), C00F(H00H)
2.b Idealised Me refined as rotating group:
 C00C(H00A,H00B,H00C), C00E(H00E,H00F,H00G), C00G(H00I,H00J,H00K)
;
_olex2_submission_special_instructions 'No special instructions were received'
_oxdiff_exptl_absorpt_empirical_details
;
Empirical correction (ABSPACK) includes:
- Absorption correction using spherical harmonics
- Frame scaling
;
_oxdiff_exptl_absorpt_empirical_full_max 3.665
_oxdiff_exptl_absorpt_empirical_full_min 0.520

loop_
_space_group_symop_operation_xyz
'x, y, z'
'-x+1/2, y+1/2, -z+1/2'
'-x, -y, -z'
'x-1/2, -y-1/2, z-1/2'

loop_
_atom_site_label
_atom_site_type_symbol
_atom_site_fract_x
_atom_site_fract_y
_atom_site_fract_z
_atom_site_U_iso_or_equiv
_atom_site_adp_type
_atom_site_occupancy
_atom_site_site_symmetry_order
_atom_site_calc_flag
_atom_site_refinement_flags_posn
_atom_site_refinement_flags_adp
_atom_site_refinement_flags_occupancy
_atom_site_disorder_assembly
_atom_site_disorder_group
Pt01 Pt 0.500000 0.000000 0.500000 0.02462(16) Uani 1 2 d S . P . .
S002 S 0.58180(9) 0.06229(10) 0.35797(6) 0.0398(3) Uani 1 1 d . . . . .
S003 S 0.26312(12) 0.54702(16) 0.48300(8) 0.0497(3) Uani 1 1 d . . . . .
N004 N 0.4071(3) 0.2898(3) 0.40601(18) 0.0320(6) Uani 1 1 d . . . . .
N005 N 0.3938(2) 0.1977(3) 0.48259(17) 0.0285(6) Uani 1 1 d . . . . .
N006 N 0.5070(3) 0.3016(4) 0.26147(19) 0.0389(7) Uani 1 1 d . . . . .
H006 H 0.563382 0.257589 0.224540 0.047 Uiso 1 1 calc R U . . .
N007 N 0.1484(4) 0.4079(5) 0.6178(3) 0.0456(11) Uani 1 1 d . . . . .
C008 C 0.4899(3) 0.2333(4) 0.3431(2) 0.0307(7) Uani 1 1 d . . . . .
C009 C 0.3095(3) 0.2457(4) 0.5450(2) 0.0341(7) Uani 1 1 d . . . . .
H009 H 0.294618 0.178507 0.593630 0.041 Uiso 1 1 calc R U . . .
C00A C 0.4406(4) 0.4441(5) 0.2266(3) 0.0368(8) Uani 1 1 d . . . . .
C00B C 0.2357(4) 0.3882(4) 0.5497(2) 0.0354(8) Uani 1 1 d . . . . .
C00C C 0.4933(4) 0.5790(5) 0.2846(3) 0.0500(10) Uani 1 1 d . . . . .
H00A H 0.478123 0.558923 0.348856 0.075 Uiso 1 1 calc R U . . .
H00B H 0.444151 0.669886 0.266371 0.075 Uiso 1 1 calc R U . . .
H00C H 0.590864 0.592959 0.274864 0.075 Uiso 1 1 calc R U . . .
C00D C 0.1002(6) 0.5540(9) 0.6179(4) 0.0548(15) Uani 1 1 d . . . . .
H00D H 0.036153 0.588094 0.660617 0.066 Uiso 1 1 calc R U . . .
C00E C 0.4909(7) 0.4613(8) 0.1270(4) 0.0577(13) Uani 1 1 d . . . . .
H00E H 0.588822 0.482176 0.127923 0.087 Uiso 1 1 calc R U . . .
H00F H 0.442241 0.544110 0.097294 0.087 Uiso 1 1 calc R U . . .
H00G H 0.473150 0.368443 0.093521 0.087 Uiso 1 1 calc R U . . .
C00F C 0.1523(6) 0.6478(5) 0.5510(3) 0.0585(12) Uani 1 1 d . . . . .
H00H H 0.130704 0.750689 0.543679 0.070 Uiso 1 1 calc R U . . .
C00G C 0.2830(4) 0.4325(6) 0.2277(3) 0.0563(12) Uani 1 1 d . . . . .
H00I H 0.253085 0.348972 0.189234 0.084 Uiso 1 1 calc R U . . .
H00J H 0.243007 0.525807 0.204757 0.084 Uiso 1 1 calc R U . . .
H00K H 0.253608 0.415349 0.289944 0.084 Uiso 1 1 calc R U . . .

loop_
_atom_site_aniso_label
_atom_site_aniso_U_11
_atom_site_aniso_U_22
_atom_site_aniso_U_33
_atom_site_aniso_U_23
_atom_site_aniso_U_13
_atom_site_aniso_U_12
Pt01 0.0329(2) 0.0206(2) 0.0205(2) 0.00229(5) 0.00433(14) 0.00320(5)
S002 0.0533(5) 0.0347(6) 0.0318(5) 0.0110(4) 0.0172(4) 0.0163(4)
S003 0.0703(7) 0.0338(6) 0.0454(7) 0.0086(6) 0.0141(5) 0.0128(5)
N004 0.0430(13) 0.0255(13) 0.0276(14) 0.0021(12) 0.0071(11) 0.0055(11)
N005 0.0366(12) 0.0229(12) 0.0262(13) 0.0027(11) 0.0029(11) 0.0005(10)
N006 0.0561(17) 0.0308(17) 0.0302(14) 0.0095(13) 0.0143(13) 0.0119(12)
N007 0.062(2) 0.039(2) 0.036(2) -0.0013(16) 0.0155(17) 0.0178(16)
C008 0.0368(14) 0.0293(16) 0.0260(16) 0.0038(14) 0.0039(12) 0.0013(13)
C009 0.0432(16) 0.0291(17) 0.0304(17) 0.0046(14) 0.0083(14) 0.0029(13)
C00A 0.0476(19) 0.030(2) 0.033(2) 0.0145(19) 0.0005(16) 0.0042(16)
C00B 0.0449(18) 0.0321(19) 0.0291(18) 0.0011(16) 0.0023(16) 0.0073(15)
C00C 0.060(2) 0.032(2) 0.058(3) 0.006(2) 0.001(2) -0.0062(16)
C00D 0.066(3) 0.056(4) 0.043(3) -0.008(3) 0.015(2) 0.026(3)
C00E 0.085(4) 0.049(2) 0.039(3) 0.022(3) 0.007(2) 0.007(3)
C00F 0.093(3) 0.036(2) 0.047(3) 0.001(2) 0.007(2) 0.029(2)
C00G 0.045(2) 0.069(3) 0.054(3) 0.022(3) -0.0059(18) -0.004(2)

loop_
_atom_type_symbol
_atom_type_description
_atom_type_scat_dispersion_real
_atom_type_scat_dispersion_imag
_atom_type_scat_source
C C 0.0181 0.0091 'International Tables Vol C Tables 4.2.6.8 and 6.1.1.4'
H H 0.0000 0.0000 'International Tables Vol C Tables 4.2.6.8 and 6.1.1.4'
N N 0.0311 0.0180 'International Tables Vol C Tables 4.2.6.8 and 6.1.1.4'
Pt Pt -4.5932 6.9264 'International Tables Vol C Tables 4.2.6.8 and 6.1.1.4'
S S 0.3331 0.5567 'International Tables Vol C Tables 4.2.6.8 and 6.1.1.4'

loop_
_geom_angle_atom_site_label_1
_geom_angle_atom_site_label_2
_geom_angle_atom_site_label_3
_geom_angle
_geom_angle_site_symmetry_1
_geom_angle_site_symmetry_3
_geom_angle_publ_flag
S002 Pt01 S002 180.0 3_656 . ?
N005 Pt01 S002 82.31(7) . . ?
N005 Pt01 S002 82.31(7) 3_656 3_656 ?
N005 Pt01 S002 97.69(7) 3_656 . ?
N005 Pt01 S002 97.69(7) . 3_656 ?
N005 Pt01 N005 180.00(8) . 3_656 ?
C008 S002 Pt01 97.60(11) . . ?
C00F S003 C00B 89.5(2) . . ?
C008 N004 N005 113.7(2) . . ?
N004 N005 Pt01 123.07(19) . . ?
C009 N005 Pt01 120.8(2) . . ?
C009 N005 N004 116.1(3) . . ?
C008 N006 H006 116.0 . . ?
C008 N006 C00A 128.0(3) . . ?
C00A N006 H006 116.0 . . ?
C00B N007 C00D 110.3(4) . . ?
N004 C008 S002 123.2(2) . . ?
N004 C008 N006 121.9(3) . . ?
N006 C008 S002 114.9(2) . . ?
N005 C009 H009 115.4 . . ?
N005 C009 C00B 129.1(3) . . ?
C00B C009 H009 115.4 . . ?
N006 C00A C00C 109.1(3) . . ?
N006 C00A C00E 105.0(4) . . ?
N006 C00A C00G 111.3(3) . . ?
C00C C00A C00E 109.3(4) . . ?
C00G C00A C00C 111.5(4) . . ?
C00G C00A C00E 110.5(4) . . ?
N007 C00B S003 114.9(3) . . ?
N007 C00B C009 118.1(4) . . ?
C009 C00B S003 126.5(3) . . ?
C00A C00C H00A 109.5 . . ?
C00A C00C H00B 109.5 . . ?
C00A C00C H00C 109.5 . . ?
H00A C00C H00B 109.5 . . ?
H00A C00C H00C 109.5 . . ?
H00B C00C H00C 109.5 . . ?
N007 C00D H00D 122.2 . . ?
N007 C00D C00F 115.6(4) . . ?
C00F C00D H00D 122.2 . . ?
C00A C00E H00E 109.5 . . ?
C00A C00E H00F 109.5 . . ?
C00A C00E H00G 109.5 . . ?
H00E C00E H00F 109.5 . . ?
H00E C00E H00G 109.5 . . ?
H00F C00E H00G 109.5 . . ?
S003 C00F H00H 125.1 . . ?
C00D C00F S003 109.8(4) . . ?
C00D C00F H00H 125.1 . . ?
C00A C00G H00I 109.5 . . ?
C00A C00G H00J 109.5 . . ?
C00A C00G H00K 109.5 . . ?
H00I C00G H00J 109.5 . . ?
H00I C00G H00K 109.5 . . ?
H00J C00G H00K 109.5 . . ?

loop_
_geom_bond_atom_site_label_1
_geom_bond_atom_site_label_2
_geom_bond_distance
_geom_bond_site_symmetry_2
_geom_bond_publ_flag
Pt01 S002 2.2800(8) 3_656 ?
Pt01 S002 2.2800(8) . ?
Pt01 N005 2.024(3) . ?
Pt01 N005 2.024(3) 3_656 ?
S002 C008 1.750(3) . ?
S003 C00B 1.715(4) . ?
S003 C00F 1.710(4) . ?
N004 N005 1.377(4) . ?
N004 C008 1.318(4) . ?
N005 C009 1.295(4) . ?
N006 H006 0.8600 . ?
N006 C008 1.336(4) . ?
N006 C00A 1.486(5) . ?
N007 C00B 1.319(6) . ?
N007 C00D 1.361(8) . ?
C009 H009 0.9300 . ?
C009 C00B 1.438(5) . ?
C00A C00C 1.529(6) . ?
C00A C00E 1.536(7) . ?
C00A C00G 1.521(5) . ?
C00C H00A 0.9600 . ?
C00C H00B 0.9600 . ?
C00C H00C 0.9600 . ?
C00D H00D 0.9300 . ?
C00D C00F 1.372(8) . ?
C00E H00E 0.9600 . ?
C00E H00F 0.9600 . ?
C00E H00G 0.9600 . ?
C00F H00H 0.9300 . ?
C00G H00I 0.9600 . ?
C00G H00J 0.9600 . ?
C00G H00K 0.9600 . ?

loop_
_geom_torsion_atom_site_label_1
_geom_torsion_atom_site_label_2
_geom_torsion_atom_site_label_3
_geom_torsion_atom_site_label_4
_geom_torsion
_geom_torsion_site_symmetry_1
_geom_torsion_site_symmetry_2
_geom_torsion_site_symmetry_3
_geom_torsion_site_symmetry_4
_geom_torsion_publ_flag
Pt01 S002 C008 N004 1.8(3) . . . . ?
Pt01 S002 C008 N006 -176.6(2) . . . . ?
Pt01 N005 C009 C00B 173.4(3) . . . . ?
N004 N005 C009 C00B -5.7(5) . . . . ?
N005 N004 C008 S002 -3.3(4) . . . . ?
N005 N004 C008 N006 175.0(3) . . . . ?
N005 C009 C00B S003 -12.1(6) . . . . ?
N005 C009 C00B N007 175.9(4) . . . . ?
N007 C00D C00F S003 1.6(7) . . . . ?
C008 N004 N005 Pt01 3.3(4) . . . . ?
C008 N004 N005 C009 -177.6(3) . . . . ?
C008 N006 C00A C00C 66.7(5) . . . . ?
C008 N006 C00A C00E -176.2(4) . . . . ?
C008 N006 C00A C00G -56.7(5) . . . . ?
C00A N006 C008 S002 177.9(3) . . . . ?
C00A N006 C008 N004 -0.5(6) . . . . ?
C00B S003 C00F C00D -1.3(4) . . . . ?
C00B N007 C00D C00F -1.1(7) . . . . ?
C00D N007 C00B S003 0.1(5) . . . . ?
C00D N007 C00B C009 173.0(4) . . . . ?
C00F S003 C00B N007 0.7(3) . . . . ?
C00F S003 C00B C009 -171.5(4) . . . . ?
